data_2207034
loop_
_publ_author_name
'Shen-Lin Huang'
'Cui-Rong Sun'

_publ_section_title
;
 2-Amino-4,6-diphenyl-4<i>H</i>-1,3-oxazinium trifluoroacetate
;
_journal_coeditor_code OB6578
_journal_issue 10
_journal_name_full 'Acta Crystallographica Section E'
_journal_page_first o3149
_journal_page_last o3151
_journal_paper_doi 10.1107/S1600536805027376
_journal_volume 61
_journal_year 2005
_chemical_formula_iupac 'C16 H15 N2 O +, C2 F3 O2 -'
_chemical_formula_moiety 'C16 H15 N2 O +, C2 F3 O2 -'
_chemical_formula_sum 'C18 H15 F3 N2 O3'
_chemical_formula_weight 364.32
_chemical_name_systematic
;
2-Amino-4,6-diphenyl-4H-1,3-oxazinium trifluoroacetate
;
_space_group_IT_number 2
_symmetry_cell_setting triclinic
_symmetry_space_group_name_Hall '-P 1'
_symmetry_space_group_name_H-M 'P -1'
_atom_sites_solution_hydrogens geom
_atom_sites_solution_primary direct
_atom_sites_solution_secondary difmap
_audit_creation_method SHELXL-97
_cell_angle_alpha 90.62(2)
_cell_angle_beta 92.68(2)
_cell_angle_gamma 91.03(2)
_cell_formula_units_Z 4
_cell_length_a 10.341(2)
_cell_length_b 11.867(2)
_cell_length_c 14.409(3)
_cell_measurement_reflns_used 30
_cell_measurement_temperature 296(2)
_cell_measurement_theta_max 13.68
_cell_measurement_theta_min 6.55
_cell_volume 1765.9(6)
_computing_cell_refinement XSCANS
_computing_data_collection 'XSCANS (Siemens, 1994)'
_computing_data_reduction 'SHELXTL/PC (Siemens, 1991)'
_computing_molecular_graphics SHELXTL/PC
_computing_publication_material SHELXTL/PC
_computing_structure_refinement 'SHELXL97 (Sheldrick, 1997)'
_computing_structure_solution 'SHELXS97 (Sheldrick, 1997)'
_diffrn_ambient_temperature 296(2)
_diffrn_measured_fraction_theta_full 1.000
_diffrn_measured_fraction_theta_max 1.000
_diffrn_measurement_device_type 'Siemens P4'
_diffrn_measurement_method \w
_diffrn_radiation_monochromator graphite
_diffrn_radiation_source 'normal-focus sealed tube'
_diffrn_radiation_type MoK\a
_diffrn_radiation_wavelength 0.71073
_diffrn_reflns_av_R_equivalents 0.0119
_diffrn_reflns_av_sigmaI/netI 0.0426
_diffrn_reflns_limit_h_max 12
_diffrn_reflns_limit_h_min 0
_diffrn_reflns_limit_k_max 14
_diffrn_reflns_limit_k_min -14
_diffrn_reflns_limit_l_max 17
_diffrn_reflns_limit_l_min -17
_diffrn_reflns_number 7215
_diffrn_reflns_theta_full 25.50
_diffrn_reflns_theta_max 25.50
_diffrn_reflns_theta_min 1.41
_diffrn_standards_decay_% 2.78
_diffrn_standards_interval_count 97
_diffrn_standards_number 3
_exptl_absorpt_coefficient_mu 0.115
_exptl_absorpt_correction_type none
_exptl_crystal_colour colorless
_exptl_crystal_density_diffrn 1.370
_exptl_crystal_density_method 'not measured'
_exptl_crystal_description block
_exptl_crystal_F_000 752
_exptl_crystal_size_max 0.58
_exptl_crystal_size_mid 0.50
_exptl_crystal_size_min 0.42
_refine_diff_density_max 0.241
_refine_diff_density_min -0.179
_refine_ls_extinction_coef 0.0093(9)
_refine_ls_extinction_expression Fc^*^=kFc[1+0.001xFc^2^\l^3^/sin(2\q)]^-1/4^
_refine_ls_extinction_method SHELXL97
_refine_ls_goodness_of_fit_ref 0.942
_refine_ls_hydrogen_treatment mixed
_refine_ls_matrix_type full
_refine_ls_number_parameters 548
_refine_ls_number_reflns 6591
_refine_ls_number_restraints 18
_refine_ls_restrained_S_all 0.990
_refine_ls_R_factor_all 0.0891
_refine_ls_R_factor_gt 0.0447
_refine_ls_shift/su_max 0.000
_refine_ls_shift/su_mean 0.000
_refine_ls_structure_factor_coef Fsqd
_refine_ls_weighting_details 'calc w = 1/[\s^2^(Fo^2^)+(0.056P)^2^] where P = (Fo^2^+2Fc^2^)/3'
_refine_ls_weighting_scheme calc
_refine_ls_wR_factor_gt 0.1043
_refine_ls_wR_factor_ref 0.1150
_reflns_number_gt 3495
_reflns_number_total 6591
_reflns_threshold_expression I>2\s(I)
_cod_data_source_file ob6578.cif
_cod_data_source_block I
_cod_database_code 2207034
_cod_database_fobs_code 2207034

loop_
_symmetry_equiv_pos_as_xyz
'x, y, z'
'-x, -y, -z'

loop_
_atom_site_label
_atom_site_fract_x
_atom_site_fract_y
_atom_site_fract_z
_atom_site_U_iso_or_equiv
_atom_site_adp_type
_atom_site_calc_flag
_atom_site_refinement_flags
_atom_site_occupancy
_atom_site_disorder_assembly
_atom_site_disorder_group
_atom_site_type_symbol
O1 0.13372(15) 0.41354(11) 0.38593(10) 0.0638(4) Uani d . 1 . . O
N3 0.17320(18) 0.57413(13) 0.30349(12) 0.0562(5) Uani d D 1 . . N
N19 0.1284(2) 0.40313(16) 0.23251(14) 0.0720(6) Uani d D 1 . . N
C2 0.1467(2) 0.46677(17) 0.30585(15) 0.0539(5) Uani d . 1 . . C
C4 0.17696(19) 0.64979(15) 0.38423(13) 0.0494(5) Uani d . 1 . . C
H4 0.0953 0.6905 0.3837 0.059 Uiso calc R 1 . . H
C5 0.18565(19) 0.58029(16) 0.46998(14) 0.0546(5) Uani d . 1 . . C
H5 0.2076 0.6164 0.5263 0.066 Uiso calc R 1 . . H
C6 0.16398(19) 0.47118(16) 0.47022(13) 0.0506(5) Uani d . 1 . . C
C7 0.2868(2) 0.73550(16) 0.37983(13) 0.0505(5) Uani d . 1 . . C
C8 0.4010(2) 0.7115(2) 0.34138(17) 0.0745(7) Uani d . 1 . . C
H8 0.4127 0.6405 0.3154 0.089 Uiso calc R 1 . . H
C9 0.5002(3) 0.7918(3) 0.34059(19) 0.0979(9) Uani d . 1 . . C
H9 0.5778 0.7746 0.3140 0.117 Uiso calc R 1 . . H
C10 0.4838(4) 0.8958(3) 0.3789(2) 0.1064(11) Uani d . 1 . . C
H10 0.5498 0.9499 0.3781 0.128 Uiso calc R 1 . . H
C11 0.3716(4) 0.9199(2) 0.4178(2) 0.1042(10) Uani d . 1 . . C
H11 0.3612 0.9903 0.4451 0.125 Uiso calc R 1 . . H
C12 0.2719(3) 0.84089(18) 0.41759(16) 0.0780(7) Uani d . 1 . . C
H12 0.1940 0.8593 0.4432 0.094 Uiso calc R 1 . . H
C13 0.16147(19) 0.39324(17) 0.54875(15) 0.0538(5) Uani d . 1 . . C
C14 0.1625(2) 0.43465(19) 0.63906(15) 0.0639(6) Uani d . 1 . . C
H14 0.1680 0.5120 0.6501 0.077 Uiso calc R 1 . . H
C15 0.1556(2) 0.3620(2) 0.71248(17) 0.0772(7) Uani d . 1 . . C
H15 0.1561 0.3908 0.7728 0.093 Uiso calc R 1 . . H
C16 0.1479(2) 0.2483(2) 0.69796(19) 0.0797(8) Uani d . 1 . . C
H16 0.1432 0.1999 0.7481 0.096 Uiso calc R 1 . . H
C17 0.1472(2) 0.2056(2) 0.60895(19) 0.0760(7) Uani d . 1 . . C
H17 0.1418 0.1281 0.5989 0.091 Uiso calc R 1 . . H
C18 0.1545(2) 0.27745(18) 0.53396(16) 0.0635(6) Uani d . 1 . . C
H18 0.1546 0.2481 0.4739 0.076 Uiso calc R 1 . . H
O1' 0.38790(15) 0.91519(11) 0.12108(10) 0.0652(4) Uani d . 1 . . O
N3' 0.30266(19) 1.07470(14) 0.18416(12) 0.0582(5) Uani d D 1 . . N
N19' 0.1875(2) 0.90784(17) 0.16759(15) 0.0732(6) Uani d D 1 . . N
C2' 0.2914(2) 0.96871(17) 0.15883(14) 0.0562(6) Uani d . 1 . . C
C4' 0.4096(2) 1.14887(15) 0.15889(14) 0.0535(5) Uani d . 1 . . C
H4' 0.3827 1.1877 0.1017 0.064 Uiso calc R 1 . . H
C5' 0.5216(2) 1.07709(17) 0.13814(13) 0.0577(6) Uani d . 1 . . C
H5' 0.6035 1.1109 0.1379 0.069 Uiso calc R 1 . . H
C6' 0.5106(2) 0.96857(17) 0.12016(13) 0.0552(5) Uani d . 1 . . C
C7' 0.4421(2) 1.23721(16) 0.23282(14) 0.0521(5) Uani d . 1 . . C
C8' 0.4342(3) 1.2180(2) 0.32543(17) 0.0855(8) Uani d . 1 . . C
H8' 0.4038 1.1486 0.3454 0.103 Uiso calc R 1 . . H
C9' 0.4715(3) 1.3014(3) 0.39067(18) 0.0983(9) Uani d . 1 . . C
H9' 0.4657 1.2874 0.4537 0.118 Uiso calc R 1 . . H
C10' 0.5160(3) 1.4027(2) 0.3622(2) 0.0886(8) Uani d . 1 . . C
H10' 0.5407 1.4584 0.4057 0.106 Uiso calc R 1 . . H
C11' 0.5246(3) 1.4227(2) 0.2708(2) 0.0941(9) Uani d . 1 . . C
H11' 0.5564 1.4919 0.2513 0.113 Uiso calc R 1 . . H
C12' 0.4864(2) 1.34141(19) 0.20655(17) 0.0774(7) Uani d . 1 . . C
H12' 0.4906 1.3571 0.1437 0.093 Uiso calc R 1 . . H
C13' 0.6091(2) 0.88756(18) 0.09463(13) 0.0584(6) Uani d . 1 . . C
C14' 0.7321(2) 0.9254(2) 0.07351(15) 0.0734(7) Uani d . 1 . . C
H14' 0.7524 1.0021 0.0767 0.088 Uiso calc R 1 . . H
C15' 0.8248(3) 0.8495(2) 0.04775(17) 0.0858(8) Uani d . 1 . . C
H15' 0.9070 0.8757 0.0341 0.103 Uiso calc R 1 . . H
C16' 0.7963(3) 0.7365(2) 0.04229(17) 0.0858(8) Uani d . 1 . . C
H16' 0.8586 0.6862 0.0243 0.103 Uiso calc R 1 . . H
C17' 0.6758(3) 0.6976(2) 0.06342(17) 0.0825(8) Uani d . 1 . . C
H17' 0.6569 0.6207 0.0599 0.099 Uiso calc R 1 . . H
C18' 0.5811(2) 0.77199(18) 0.09023(14) 0.0686(6) Uani d . 1 . . C
H18' 0.4999 0.7448 0.1051 0.082 Uiso calc R 1 . . H
F1 -0.2110(5) 0.0897(4) 0.3387(6) 0.1025(19) Uani d PD 0.50 A 1 F
F2 -0.0952(5) 0.2229(9) 0.3818(5) 0.138(2) Uani d PD 0.50 A 1 F
F3 -0.1912(7) 0.2219(9) 0.2479(5) 0.145(2) Uani d PD 0.50 A 1 F
F4 0.2126(10) 0.5916(5) -0.0966(3) 0.106(2) Uani d PD 0.50 B 1 F
F5 0.2788(7) 0.7391(6) -0.0328(4) 0.1047(18) Uani d PD 0.50 B 1 F
F6 0.0766(5) 0.7106(8) -0.0597(4) 0.1160(17) Uani d PD 0.50 B 1 F
F1' -0.2370(5) 0.1165(9) 0.2830(9) 0.178(4) Uani d PD 0.50 A 2 F
F2' -0.1060(8) 0.1279(8) 0.3972(3) 0.182(3) Uani d PD 0.50 A 2 F
F3' -0.1219(7) 0.2687(3) 0.3121(9) 0.140(2) Uani d PD 0.50 A 2 F
F4' 0.3094(4) 0.6606(12) -0.0492(5) 0.187(3) Uani d PD 0.50 B 2 F
F5' 0.1533(14) 0.7689(4) -0.0336(4) 0.153(3) Uani d PD 0.50 B 2 F
F6' 0.1272(12) 0.6085(7) -0.1000(4) 0.158(4) Uani d PD 0.50 B 2 F
O3 0.08434(16) 0.16962(12) 0.25383(12) 0.0794(5) Uani d . 1 . . O
O4 -0.02405(19) 0.00811(15) 0.24309(18) 0.1333(9) Uani d . 1 . . O
O5 0.17392(18) 0.67401(12) 0.13046(10) 0.0832(5) Uani d . 1 . . O
O6 0.1688(3) 0.50667(14) 0.06404(12) 0.1284(9) Uani d . 1 . . O
C19 -0.1225(2) 0.1586(2) 0.30835(19) 0.0816(8) Uani d D 1 . . C
C20 -0.0095(2) 0.10709(19) 0.26460(16) 0.0673(6) Uani d . 1 A . C
C21 0.1858(3) 0.66211(19) -0.02943(15) 0.0762(7) Uani d D 1 . . C
C22 0.1751(2) 0.60897(19) 0.06415(15) 0.0669(6) Uani d . 1 B . C
H3N 0.1758(19) 0.6059(15) 0.2493(9) 0.061(6) Uiso d D 1 . . H
H3'N 0.2361(14) 1.1058(16) 0.2079(14) 0.068(7) Uiso d D 1 . . H
H19A 0.114(2) 0.3313(9) 0.2396(15) 0.075(7) Uiso d D 1 . . H
H19B 0.137(2) 0.4320(18) 0.1771(9) 0.090(9) Uiso d D 1 . . H
H19C 0.186(2) 0.8359(10) 0.1524(17) 0.105(9) Uiso d D 1 . . H
H19D 0.1187(15) 0.9347(18) 0.1918(15) 0.082(9) Uiso d D 1 . . H

loop_
_atom_site_aniso_label
_atom_site_aniso_U_11
_atom_site_aniso_U_22
_atom_site_aniso_U_33
_atom_site_aniso_U_12
_atom_site_aniso_U_13
_atom_site_aniso_U_23
O1 0.0909(12) 0.0456(8) 0.0541(9) -0.0141(7) -0.0006(8) 0.0044(7)
N3 0.0781(13) 0.0435(10) 0.0464(11) -0.0096(9) 0.0028(10) 0.0009(8)
N19 0.1141(18) 0.0458(12) 0.0552(13) -0.0153(12) 0.0015(12) -0.0034(10)
C2 0.0609(14) 0.0454(12) 0.0550(14) -0.0064(10) 0.0017(11) 0.0010(11)
C4 0.0531(13) 0.0438(11) 0.0513(12) -0.0014(10) 0.0042(10) 0.0002(9)
C5 0.0608(14) 0.0526(12) 0.0503(12) -0.0093(11) 0.0069(10) -0.0024(10)
C6 0.0495(13) 0.0533(13) 0.0487(12) -0.0060(10) 0.0022(10) 0.0000(10)
C7 0.0604(14) 0.0473(12) 0.0435(11) -0.0082(10) 0.0025(10) 0.0021(9)
C8 0.0605(16) 0.0807(17) 0.0821(17) -0.0096(14) 0.0071(13) -0.0034(13)
C9 0.0648(18) 0.146(3) 0.0818(19) -0.0307(19) 0.0042(14) 0.0040(19)
C10 0.127(3) 0.113(3) 0.076(2) -0.068(2) -0.0051(19) 0.0106(18)
C11 0.154(3) 0.0689(18) 0.089(2) -0.045(2) 0.014(2) -0.0091(15)
C12 0.102(2) 0.0553(14) 0.0770(17) -0.0175(14) 0.0200(15) -0.0072(12)
C13 0.0466(13) 0.0543(13) 0.0606(14) -0.0035(10) 0.0016(10) 0.0107(11)
C14 0.0656(15) 0.0663(14) 0.0589(15) -0.0094(12) -0.0021(12) 0.0088(12)
C15 0.0776(18) 0.0915(19) 0.0617(16) -0.0112(15) -0.0062(13) 0.0177(14)
C16 0.0691(17) 0.092(2) 0.0780(19) -0.0058(14) -0.0071(14) 0.0369(15)
C17 0.0698(17) 0.0627(15) 0.095(2) 0.0005(13) -0.0028(15) 0.0237(15)
C18 0.0633(15) 0.0590(14) 0.0680(15) -0.0009(11) -0.0005(12) 0.0126(11)
O1' 0.0694(11) 0.0505(8) 0.0757(10) 0.0039(8) 0.0064(8) -0.0161(7)
N3' 0.0643(13) 0.0455(10) 0.0651(12) 0.0004(10) 0.0097(10) -0.0128(9)
N19' 0.0755(16) 0.0525(13) 0.0920(15) -0.0073(12) 0.0160(13) -0.0165(11)
C2' 0.0661(16) 0.0497(13) 0.0525(13) 0.0030(12) 0.0031(11) -0.0074(10)
C4' 0.0658(14) 0.0457(11) 0.0492(12) 0.0007(11) 0.0044(11) -0.0026(9)
C5' 0.0639(15) 0.0559(13) 0.0535(13) -0.0012(11) 0.0071(11) -0.0061(10)
C6' 0.0665(16) 0.0559(13) 0.0431(12) 0.0027(12) 0.0013(10) -0.0044(10)
C7' 0.0551(13) 0.0463(12) 0.0549(13) 0.0055(10) 0.0029(10) -0.0052(10)
C8' 0.131(2) 0.0661(15) 0.0583(16) -0.0073(15) -0.0053(15) -0.0035(12)
C9' 0.131(3) 0.101(2) 0.0609(16) 0.001(2) -0.0135(16) -0.0184(16)
C10' 0.083(2) 0.0778(19) 0.103(2) -0.0028(15) -0.0053(17) -0.0393(17)
C11' 0.107(2) 0.0672(17) 0.108(2) -0.0244(15) 0.0206(18) -0.0285(16)
C12' 0.0956(19) 0.0591(15) 0.0783(17) -0.0123(13) 0.0206(14) -0.0102(13)
C13' 0.0743(17) 0.0603(14) 0.0404(12) 0.0134(12) -0.0018(11) -0.0075(10)
C14' 0.0752(18) 0.0793(17) 0.0652(15) 0.0132(14) -0.0027(14) -0.0144(13)
C15' 0.0742(18) 0.107(2) 0.0759(18) 0.0224(17) -0.0011(14) -0.0211(16)
C16' 0.092(2) 0.097(2) 0.0681(17) 0.0392(18) -0.0093(16) -0.0187(15)
C17' 0.113(2) 0.0684(16) 0.0656(16) 0.0307(17) -0.0097(16) -0.0095(13)
C18' 0.0908(18) 0.0610(14) 0.0540(14) 0.0183(13) 0.0002(13) -0.0041(11)
F1 0.068(4) 0.086(2) 0.156(5) -0.020(3) 0.045(3) 0.000(3)
F2 0.099(3) 0.155(5) 0.158(5) -0.004(5) 0.021(4) -0.112(4)
F3 0.116(4) 0.170(5) 0.156(5) 0.060(4) 0.030(3) 0.076(4)
F4 0.180(6) 0.092(3) 0.047(2) 0.012(4) 0.017(3) -0.016(2)
F5 0.129(5) 0.105(4) 0.078(3) -0.065(3) 0.007(3) 0.020(3)
F6 0.105(3) 0.144(5) 0.101(4) 0.036(3) 0.009(3) 0.041(4)
F1' 0.074(3) 0.221(11) 0.233(9) 0.002(5) -0.028(5) -0.107(7)
F2' 0.225(9) 0.194(7) 0.134(5) -0.024(6) 0.099(5) -0.046(4)
F3' 0.108(5) 0.068(2) 0.248(8) 0.016(2) 0.053(5) -0.040(4)
F4' 0.155(6) 0.276(9) 0.137(6) -0.031(7) 0.074(5) 0.018(7)
F5' 0.288(10) 0.085(3) 0.090(3) 0.029(5) 0.027(5) 0.031(3)
F6' 0.216(8) 0.156(8) 0.093(4) -0.073(7) -0.062(5) 0.018(4)
O3 0.0765(11) 0.0503(9) 0.1130(14) -0.0094(8) 0.0291(10) -0.0124(8)
O4 0.1081(16) 0.0675(12) 0.228(3) -0.0242(11) 0.0682(16) -0.0529(14)
O5 0.1448(16) 0.0514(9) 0.0540(9) -0.0098(9) 0.0162(10) -0.0059(8)
O6 0.259(3) 0.0549(11) 0.0727(12) -0.0108(14) 0.0321(14) -0.0074(9)
C19 0.088(2) 0.082(2) 0.076(2) -0.0061(17) 0.0180(17) -0.0134(16)
C20 0.0713(17) 0.0515(14) 0.0796(16) -0.0078(13) 0.0137(13) -0.0127(12)
C21 0.094(2) 0.0736(18) 0.0618(17) -0.0085(18) 0.0177(16) -0.0018(14)
C22 0.0926(19) 0.0524(14) 0.0562(15) -0.0042(13) 0.0129(13) -0.0026(12)

loop_
_atom_type_symbol
_atom_type_description
_atom_type_scat_dispersion_real
_atom_type_scat_dispersion_imag
_atom_type_scat_source
C C 0.0033 0.0016 'International Tables Vol C Tables 4.2.6.8 and 6.1.1.4'
H H 0.0000 0.0000 'International Tables Vol C Tables 4.2.6.8 and 6.1.1.4'
N N 0.0061 0.0033 'International Tables Vol C Tables 4.2.6.8 and 6.1.1.4'
O O 0.0106 0.0060 'International Tables Vol C Tables 4.2.6.8 and 6.1.1.4'
F F 0.0171 0.0103 'International Tables Vol C Tables 4.2.6.8 and 6.1.1.4'

loop_
_geom_angle_atom_site_label_1
_geom_angle_atom_site_label_2
_geom_angle_atom_site_label_3
_geom_angle
_geom_angle_publ_flag
C2 O1 C6 119.49(15) y
C2 N3 C4 124.65(17) y
C2 N3 H3N 118.1(13) ?
C4 N3 H3N 116.4(13) ?
C2 N19 H19A 118.8(14) no
C2 N19 H19B 119.7(15) no
H19A N19 H19B 121(2) no
N19 C2 N3 124.0(2) y
N19 C2 O1 114.44(18) y
N3 C2 O1 121.54(18) y
N3 C4 C5 108.47(15) no
N3 C4 C7 110.95(16) ?
C5 C4 C7 112.88(16) ?
N3 C4 H4 108.1 ?
C5 C4 H4 108.1 ?
C7 C4 H4 108.1 ?
C6 C5 C4 123.55(18) ?
C6 C5 H5 118.2 ?
C4 C5 H5 118.2 ?
C5 C6 O1 119.65(18) no
C5 C6 C13 129.71(19) ?
O1 C6 C13 110.61(16) ?
C8 C7 C12 118.5(2) ?
C8 C7 C4 122.54(19) ?
C12 C7 C4 118.9(2) ?
C7 C8 C9 120.7(2) ?
C7 C8 H8 119.7 ?
C9 C8 H8 119.7 ?
C10 C9 C8 119.9(3) ?
C10 C9 H9 120.1 ?
C8 C9 H9 120.1 ?
C11 C10 C9 119.8(3) ?
C11 C10 H10 120.1 ?
C9 C10 H10 120.1 ?
C10 C11 C12 120.6(3) ?
C10 C11 H11 119.7 ?
C12 C11 H11 119.7 ?
C7 C12 C11 120.5(3) ?
C7 C12 H12 119.7 ?
C11 C12 H12 119.7 ?
C14 C13 C18 118.83(19) ?
C14 C13 C6 120.26(19) ?
C18 C13 C6 120.89(19) ?
C15 C14 C13 120.4(2) ?
C15 C14 H14 119.8 ?
C13 C14 H14 119.8 ?
C16 C15 C14 120.8(2) ?
C16 C15 H15 119.6 ?
C14 C15 H15 119.6 ?
C15 C16 C17 119.6(2) ?
C15 C16 H16 120.2 ?
C17 C16 H16 120.2 ?
C16 C17 C18 120.4(2) ?
C16 C17 H17 119.8 ?
C18 C17 H17 119.8 ?
C17 C18 C13 119.9(2) ?
C17 C18 H18 120.0 ?
C13 C18 H18 120.0 ?
C2' O1' C6' 119.15(16) yes
C2' N3' C4' 123.66(19) yes
C2' N3' H3'N 117.6(14) ?
C4' N3' H3'N 117.6(14) ?
C2' N19' H19C 120.4(17) ?
C2' N19' H19D 122.1(15) ?
H19C N19' H19D 117(2) ?
N19' C2' N3' 123.8(2) yes
N19' C2' O1' 114.67(19) yes
N3' C2' O1' 121.5(2) yes
N3' C4' C5' 108.01(16) ?
N3' C4' C7' 111.93(16) ?
C5' C4' C7' 113.05(17) ?
N3' C4' H4' 107.9 ?
C5' C4' H4' 107.9 ?
C7' C4' H4' 107.9 ?
C6' C5' C4' 123.3(2) ?
C6' C5' H5' 118.3 ?
C4' C5' H5' 118.3 ?
C5' C6' O1' 119.43(19) ?
C5' C6' C13' 130.1(2) ?
O1' C6' C13' 110.44(18) ?
C8' C7' C12' 117.7(2) ?
C8' C7' C4' 123.34(19) ?
C12' C7' C4' 118.96(19) ?
C7' C8' C9' 120.7(2) ?
C7' C8' H8' 119.7 ?
C9' C8' H8' 119.7 ?
C10' C9' C8' 120.0(3) ?
C10' C9' H9' 120.0 ?
C8' C9' H9' 120.0 ?
C11' C10' C9' 119.9(2) ?
C11' C10' H10' 120.1 ?
C9' C10' H10' 120.1 ?
C10' C11' C12' 120.2(3) ?
C10' C11' H11' 119.9 ?
C12' C11' H11' 119.9 ?
C11' C12' C7' 121.6(2) ?
C11' C12' H12' 119.2 ?
C7' C12' H12' 119.2 ?
C14' C13' C18' 118.8(2) ?
C14' C13' C6' 120.1(2) ?
C18' C13' C6' 121.1(2) ?
C15' C14' C13' 120.4(2) ?
C15' C14' H14' 119.8 ?
C13' C14' H14' 119.8 ?
C16' C15' C14' 120.5(3) ?
C16' C15' H15' 119.8 ?
C14' C15' H15' 119.8 ?
C17' C16' C15' 119.9(2) ?
C17' C16' H16' 120.1 ?
C15' C16' H16' 120.1 ?
C16' C17' C18' 120.8(3) ?
C16' C17' H17' 119.6 ?
C18' C17' H17' 119.6 ?
C17' C18' C13' 119.6(2) ?
C17' C18' H18' 120.2 ?
C13' C18' H18' 120.2 ?
F3' C19 F1 127.1(4) ?
F3' C19 F1' 112.1(5) ?
F1 C19 F1' 40.1(4) ?
F3' C19 F2 53.1(3) ?
F1 C19 F2 102.0(5) ?
F1' C19 F2 126.0(5) ?
F3' C19 F2' 104.2(5) ?
F1 C19 F2' 64.2(4) ?
F1' C19 F2' 103.7(5) ?
F2 C19 F2' 51.6(3) ?
F3' C19 F3 56.8(4) ?
F1 C19 F3 102.4(4) ?
F1' C19 F3 65.5(4) ?
F2 C19 F3 106.4(4) ?
F2' C19 F3 145.5(4) ?
F3' C19 C20 115.7(3) ?
F1 C19 C20 117.2(3) ?
F1' C19 C20 116.5(4) ?
F2 C19 C20 115.8(3) ?
F2' C19 C20 102.6(3) ?
F3 C19 C20 111.6(3) ?
O4 C20 O3 128.7(2) ?
O4 C20 C19 114.8(2) ?
O3 C20 C19 116.4(2) ?
F6' C21 F4 40.4(4) ?
F6' C21 F5 127.0(5) ?
F4 C21 F5 103.0(4) ?
F6' C21 F5' 108.1(5) ?
F4 C21 F5' 129.8(4) ?
F5 C21 F5' 61.7(4) ?
F6' C21 F4' 103.6(5) ?
F4 C21 F4' 65.5(4) ?
F5 C21 F4' 45.4(4) ?
F5' C21 F4' 105.4(5) ?
F6' C21 F6 66.7(4) ?
F4 C21 F6 104.4(4) ?
F5 C21 F6 106.8(4) ?
F5' C21 F6 48.7(4) ?
F4' C21 F6 138.9(4) ?
F6' C21 C22 116.4(4) ?
F4 C21 C22 114.6(3) ?
F5 C21 C22 114.2(3) ?
F5' C21 C22 115.1(3) ?
F4' C21 C22 107.1(4) ?
F6 C21 C22 112.9(3) ?
O6 C22 O5 128.4(2) ?
O6 C22 C21 115.6(2) ?
O5 C22 C21 116.0(2) ?

loop_
_geom_bond_atom_site_label_1
_geom_bond_atom_site_label_2
_geom_bond_distance
_geom_bond_publ_flag
O1 C2 1.333(2) y
O1 C6 1.407(2) y
N3 C2 1.299(2) y
N3 C4 1.460(2) y
N3 H3N 0.872(10) no
N19 C2 1.297(3) y
N19 H19A 0.870(10) no
N19 H19B 0.880(10) no
C4 C5 1.493(3) ?
C4 C7 1.515(3) ?
C4 H4 0.9800 ?
C5 C6 1.310(2) ?
C5 H5 0.9300 ?
C6 C13 1.470(3) ?
C7 C8 1.362(3) ?
C7 C12 1.373(3) ?
C8 C9 1.389(3) ?
C8 H8 0.9300 ?
C9 C10 1.363(4) ?
C9 H9 0.9300 ?
C10 C11 1.345(4) ?
C10 H10 0.9300 ?
C11 C12 1.381(3) ?
C11 H11 0.9300 ?
C12 H12 0.9300 ?
C13 C14 1.385(3) ?
C13 C18 1.388(3) ?
C14 C15 1.376(3) ?
C14 H14 0.9300 ?
C15 C16 1.364(3) ?
C15 H15 0.9300 ?
C16 C17 1.373(3) ?
C16 H16 0.9300 ?
C17 C18 1.387(3) ?
C17 H17 0.9300 ?
C18 H18 0.9300 ?
O1' C2' 1.327(2) yes
O1' C6' 1.409(2) yes
N3' C2' 1.307(2) yes
N3' C4' 1.463(3) yes
N3' H3'N 0.869(10) ?
N19' C2' 1.296(3) yes
N19' H19C 0.878(10) ?
N19' H19D 0.871(10) ?
C4' C5' 1.489(3) ?
C4' C7' 1.509(3) ?
C4' H4' 0.9800 ?
C5' C6' 1.313(3) ?
C5' H5' 0.9300 ?
C6' C13' 1.469(3) ?
C7' C8' 1.362(3) ?
C7' C12' 1.374(3) ?
C8' C9' 1.394(3) ?
C8' H8' 0.9300 ?
C9' C10' 1.354(4) ?
C9' H9' 0.9300 ?
C10' C11' 1.348(4) ?
C10' H10' 0.9300 ?
C11' C12' 1.370(3) ?
C11' H11' 0.9300 ?
C12' H12' 0.9300 ?
C13' C14' 1.390(3) ?
C13' C18' 1.397(3) ?
C14' C15' 1.388(3) ?
C14' H14' 0.9300 ?
C15' C16' 1.369(3) ?
C15' H15' 0.9300 ?
C16' C17' 1.369(4) ?
C16' H16' 0.9300 ?
C17' C18' 1.395(3) ?
C17' H17' 0.9300 ?
C18' H18' 0.9300 ?
F1 C19 1.309(3) ?
F2 C19 1.315(3) ?
F3 C19 1.343(3) ?
F4 C21 1.315(3) ?
F5 C21 1.318(3) ?
F6 C21 1.335(3) ?
F1' C19 1.311(3) ?
F2' C19 1.339(3) ?
F3' C19 1.307(3) ?
F4' C21 1.322(3) ?
F5' C21 1.319(3) ?
F6' C21 1.312(3) ?
O3 C20 1.227(2) yes
O4 C20 1.216(2) yes
O5 C22 1.222(2) y
O6 C22 1.215(2) y
C19 C20 1.492(3) ?
C21 C22 1.503(3) ?

loop_
_geom_hbond_atom_site_label_D
_geom_hbond_atom_site_label_H
_geom_hbond_atom_site_label_A
_geom_hbond_site_symmetry_A
_geom_hbond_distance_DH
_geom_hbond_distance_HA
_geom_hbond_distance_DA
_geom_hbond_angle_DHA
_geom_hbond_publ_flag
N3 H3N O5 . 0.870(10) 1.900(10) 2.772(2) 178(2) y
N19 H19A O3 . 0.870(10) 1.950(10) 2.823(2) 179(2) y
N19 H19B O6 . 0.880(10) 1.900(10) 2.778(3) 173(2) y
N3' H3'N O3 1_565 0.870(10) 1.900(10) 2.766(2) 177(2) y
N19' H19D O4 1_565 0.870(10) 1.900(10) 2.770(3) 174(2) y
N19' H19C O5 . 0.880(10) 1.950(10) 2.820(2) 174(2) y

loop_
_geom_torsion_atom_site_label_1
_geom_torsion_atom_site_label_2
_geom_torsion_atom_site_label_3
_geom_torsion_atom_site_label_4
_geom_torsion
_geom_torsion_publ_flag
C4 N3 C2 N19 171.3(2) y
C4 N3 C2 O1 -7.3(3) y
C6 O1 C2 N19 173.68(19) ?
C6 O1 C2 N3 -7.6(3) ?
C2 N3 C4 C5 16.9(3) ?
C2 N3 C4 C7 141.4(2) ?
N3 C4 C5 C6 -13.7(3) ?
C7 C4 C5 C6 -137.1(2) ?
C4 C5 C6 O1 1.6(3) y
C4 C5 C6 C13 -176.09(19) no
C2 O1 C6 C5 10.2(3) ?
C2 O1 C6 C13 -171.68(17) ?
N3 C4 C7 C8 -33.2(3) yes
C5 C4 C7 C8 88.8(2) ?
N3 C4 C7 C12 148.11(19) ?
C5 C4 C7 C12 -89.9(2) ?
C12 C7 C8 C9 0.1(3) ?
C4 C7 C8 C9 -178.6(2) ?
C7 C8 C9 C10 0.2(4) ?
C8 C9 C10 C11 0.5(4) ?
C9 C10 C11 C12 -1.4(5) ?
C8 C7 C12 C11 -1.1(3) ?
C4 C7 C12 C11 177.7(2) ?
C10 C11 C12 C7 1.7(4) ?
C5 C6 C13 C14 10.8(3) ?
O1 C6 C13 C14 -167.00(18) ?
C5 C6 C13 C18 -170.9(2) ?
O1 C6 C13 C18 11.2(3) yes
C18 C13 C14 C15 -0.6(3) ?
C6 C13 C14 C15 177.7(2) ?
C13 C14 C15 C16 0.2(4) ?
C14 C15 C16 C17 0.0(4) ?
C15 C16 C17 C18 0.1(4) ?
C16 C17 C18 C13 -0.5(3) ?
C14 C13 C18 C17 0.7(3) ?
C6 C13 C18 C17 -177.5(2) ?
C4' N3' C2' N19' -168.2(2) yes
C4' N3' C2' O1' 11.5(3) yes
C6' O1' C2' N19' -171.29(18) ?
C6' O1' C2' N3' 9.0(3) ?
C2' N3' C4' C5' -23.4(3) ?
C2' N3' C4' C7' -148.5(2) ?
N3' C4' C5' C6' 17.7(3) ?
C7' C4' C5' C6' 142.1(2) ?
C4' C5' C6' O1' -0.7(3) yes
C4' C5' C6' C13' 177.01(19) ?
C2' O1' C6' C5' -14.2(3) ?
C2' O1' C6' C13' 167.65(17) ?
N3' C4' C7' C8' 35.2(3) yes
C5' C4' C7' C8' -87.1(3) ?
N3' C4' C7' C12' -147.3(2) ?
C5' C4' C7' C12' 90.4(2) ?
C12' C7' C8' C9' -0.6(4) ?
C4' C7' C8' C9' 176.9(2) ?
C7' C8' C9' C10' 0.0(4) ?
C8' C9' C10' C11' -0.1(5) ?
C9' C10' C11' C12' 1.0(4) ?
C10' C11' C12' C7' -1.7(4) ?
C8' C7' C12' C11' 1.5(4) ?
C4' C7' C12' C11' -176.1(2) ?
C5' C6' C13' C14' -9.2(3) ?
O1' C6' C13' C14' 168.68(18) ?
C5' C6' C13' C18' 171.4(2) ?
O1' C6' C13' C18' -10.7(3) yes
C18' C13' C14' C15' 0.6(3) ?
C6' C13' C14' C15' -178.9(2) ?
C13' C14' C15' C16' 0.4(4) ?
C14' C15' C16' C17' -0.8(4) ?
C15' C16' C17' C18' 0.3(4) ?
C16' C17' C18' C13' 0.7(3) ?
C14' C13' C18' C17' -1.1(3) ?
C6' C13' C18' C17' 178.36(19) ?
F3' C19 C20 O4 -164.6(7) ?
F1 C19 C20 O4 15.4(6) ?
F1' C19 C20 O4 -29.7(8) ?
F2 C19 C20 O4 135.9(7) ?
F2' C19 C20 O4 82.7(6) ?
F3 C19 C20 O4 -102.2(7) ?
F3' C19 C20 O3 14.4(8) ?
F1 C19 C20 O3 -165.6(5) ?
F1' C19 C20 O3 149.2(8) ?
F2 C19 C20 O3 -45.1(7) ?
F2' C19 C20 O3 -98.3(5) ?
F3 C19 C20 O3 76.8(7) ?
F6' C21 C22 O6 32.2(8) ?
F4 C21 C22 O6 -12.8(6) ?
F5 C21 C22 O6 -131.2(6) ?
F5' C21 C22 O6 160.1(8) ?
F4' C21 C22 O6 -83.1(7) ?
F6 C21 C22 O6 106.5(6) ?
F6' C21 C22 O5 -147.9(7) ?
F4 C21 C22 O5 167.1(5) ?
F5 C21 C22 O5 48.7(6) ?
F5' C21 C22 O5 -19.9(8) ?
F4' C21 C22 O5 96.8(7) ?
F6 C21 C22 O5 -73.5(6) ?
